data_2106924
loop_
_publ_author_name
'de Vries, R.'
'Mijlhoff, F.C.'

_publ_section_title
;
 The Crystal Structure of Potassium Pentasulphate K2 S5 O16
;
_journal_name_full 'Acta Crystallographica B (24,1968-38,1982)'
_journal_page_first 1696
_journal_page_last 1699
_journal_volume 25
_journal_year 1969
_chemical_formula_sum 'K2 O16 S5'
_chemical_name_systematic 'K2 S5 O16'
_space_group_IT_number 60
_symmetry_space_group_name_Hall '-P 2n 2ab'
_symmetry_space_group_name_H-M 'P b c n'
_cell_angle_alpha 90
_cell_angle_beta 90
_cell_angle_gamma 90
_cell_formula_units_Z 4
_cell_length_a 9.19
_cell_length_b 10.891
_cell_length_c 14.522
_cell_volume 1453.482
_citation_journal_id_ASTM ACBCAR
_cod_data_source_file deVries_ACBCAR_1969_1135.cif
_cod_data_source_block K2O16S5
_cod_database_code 2106924

loop_
_symmetry_equiv_pos_as_xyz
x,y,z
-x+1/2,-y+1/2,z+1/2
x+1/2,-y+1/2,-z
-x,y,-z+1/2
-x,-y,-z
x-1/2,y-1/2,-z-1/2
-x-1/2,y-1/2,z
x,-y,z-1/2

loop_
_atom_site_label
_atom_site_type_symbol
_atom_site_fract_x
_atom_site_fract_y
_atom_site_fract_z
_atom_site_occupancy
_atom_site_U_iso_or_equiv
O4 O-2 0.31 0.223 0.484 1 0.0
O6 O-2 0.203 0.443 0.362 1 0.0
S3 S+6 0.4306 0.2514 0.4268 1 0.0
O8 O-2 0.104 0.105 0.198 1 0.0
S1 S+6 0 0.1679 0.25 1 0.0
O1 O-2 0.077 0.257 0.322 1 0.0
K1 K+1 0.243 0.0098 0.0476 1 0.0
O3 O-2 0.488 0.371 0.439 1 0.0
O2 O-2 0.345 0.265 0.314 1 0.0
O7 O-2 0.208 0.372 0.2 1 0.0
S2 S+6 0.2169 0.3478 0.2955 1 0.0
O5 O-2 0.529 0.154 0.405 1 0.0
